data_4069317
loop_
_publ_author_name
'Barroso, S\'onia'
'Cui, Jinlan'
'Carretas, Jos\'e Manuel'
'Cruz, Adelaide'
'Santos, Isabel C.'
'Duarte, M. Teresa'
'Telo, Jo\~ao P.'
'Marques, No\'emia'
'Martins, Ana M.'

_publ_section_title
;
 Diamine Bis(phenolate) M(III) (Y, Ti) Complexes: Synthesis, Structures,
 and Reactivity
;
_journal_issue 12
_journal_name_full Organometallics
_journal_page_first 3449
_journal_paper_doi 10.1021/om9001389
_journal_volume 28
_journal_year 2009
_chemical_formula_moiety 'C39 H59 Cl N3 O2 Ti'
_chemical_formula_sum 'C39 H59 Cl N3 O2 Ti'
_chemical_formula_weight 685.24
_space_group_IT_number 14
_symmetry_cell_setting monoclinic
_symmetry_Int_Tables_number 14
_symmetry_space_group_name_Hall '-P 2ybc'
_symmetry_space_group_name_H-M 'P 1 21/c 1'
_atom_sites_solution_hydrogens geom
_atom_sites_solution_primary direct
_atom_sites_solution_secondary difmap
_audit_creation_method SHELXL-97
_cell_angle_alpha 90.00
_cell_angle_beta 117.842(17)
_cell_angle_gamma 90.00
_cell_formula_units_Z 4
_cell_length_a 16.634(7)
_cell_length_b 17.251(6)
_cell_length_c 15.664(4)
_cell_measurement_temperature 293(2)
_cell_volume 3975(2)
_computing_cell_refinement 'Bruker SMART'
_computing_data_collection 'Bruker SMART'
_computing_data_reduction 'Bruker SAINT'
_computing_molecular_graphics 'Bruker SHELXTL'
_computing_publication_material 'BRUKER SHELXTL'
_computing_structure_refinement 'SHELXL-97 (Sheldrick, 1997)'
_computing_structure_solution 'SHELXS-97 (Sheldrick,1990)'
_diffrn_ambient_temperature 150(2)
_diffrn_measured_fraction_theta_full 0.974
_diffrn_measured_fraction_theta_max 0.974
_diffrn_measurement_device_type 'CCD area detector'
_diffrn_measurement_method 'phi and omega scans'
_diffrn_radiation_monochromator graphite
_diffrn_radiation_probe x-ray
_diffrn_radiation_type MoK\a
_diffrn_radiation_wavelength 0.71073
_diffrn_reflns_av_R_equivalents 0.1285
_diffrn_reflns_av_sigmaI/netI 0.1460
_diffrn_reflns_limit_h_max 19
_diffrn_reflns_limit_h_min -19
_diffrn_reflns_limit_k_max 20
_diffrn_reflns_limit_k_min -20
_diffrn_reflns_limit_l_max 18
_diffrn_reflns_limit_l_min -18
_diffrn_reflns_number 28518
_diffrn_reflns_theta_full 25.56
_diffrn_reflns_theta_max 25.56
_diffrn_reflns_theta_min 3.17
_diffrn_source 'fine-focus sealed tube'
_exptl_absorpt_coefficient_mu 0.317
_exptl_absorpt_correction_T_max 0.9937
_exptl_absorpt_correction_T_min 0.9110
_exptl_absorpt_correction_type multi-scan
_exptl_crystal_colour purple
_exptl_crystal_density_diffrn 1.145
_exptl_crystal_density_method 'not measured'
_exptl_crystal_description plate
_exptl_crystal_F_000 1476
_exptl_crystal_size_max 0.30
_exptl_crystal_size_mid 0.04
_exptl_crystal_size_min 0.02
_refine_diff_density_max 0.311
_refine_diff_density_min -0.359
_refine_diff_density_rms 0.061
_refine_ls_extinction_method none
_refine_ls_goodness_of_fit_ref 0.855
_refine_ls_hydrogen_treatment constr
_refine_ls_matrix_type full
_refine_ls_number_parameters 415
_refine_ls_number_reflns 7246
_refine_ls_number_restraints 0
_refine_ls_restrained_S_all 0.855
_refine_ls_R_factor_all 0.1517
_refine_ls_R_factor_gt 0.0538
_refine_ls_shift/su_max 0.001
_refine_ls_shift/su_mean 0.000
_refine_ls_structure_factor_coef Fsqd
_refine_ls_weighting_details 'calc w=1/[\s^2^(Fo^2^)+(0.0473P)^2^+0.0000P] where P=(Fo^2^+2Fc^2^)/3'
_refine_ls_weighting_scheme calc
_refine_ls_wR_factor_gt 0.1011
_refine_ls_wR_factor_ref 0.1198
_reflns_number_gt 3530
_reflns_number_total 7246
_reflns_threshold_expression >2sigma(I)
_cod_data_source_file om9001389_si_001.cif
_cod_data_source_block compound2
_cod_original_sg_symbol_H-M 'P 21/c'
_cod_database_code 4069317

loop_
_symmetry_equiv_pos_as_xyz
'x, y, z'
'-x, y+1/2, -z+1/2'
'-x, -y, -z'
'x, -y-1/2, z-1/2'

loop_
_atom_site_label
_atom_site_type_symbol
_atom_site_fract_x
_atom_site_fract_y
_atom_site_fract_z
_atom_site_U_iso_or_equiv
_atom_site_adp_type
_atom_site_occupancy
_atom_site_symmetry_multiplicity
_atom_site_calc_flag
_atom_site_refinement_flags
Ti1 Ti 0.47178(5) 0.23750(3) 0.38853(4) 0.02683(18) Uani 1 1 d .
Cl1 Cl 0.42712(6) 0.33446(5) 0.26323(6) 0.0344(2) Uani 1 1 d .
O2 O 0.36581(15) 0.17497(12) 0.32916(14) 0.0303(6) Uani 1 1 d .
O1 O 0.59079(16) 0.27800(12) 0.46465(16) 0.0294(6) Uani 1 1 d .
N2 N 0.40885(19) 0.30873(15) 0.46616(18) 0.0295(7) Uani 1 1 d .
N1 N 0.50988(19) 0.16470(15) 0.52184(18) 0.0286(7) Uani 1 1 d .
N3 N 0.5288(2) 0.15583(16) 0.31891(18) 0.0329(7) Uani 1 1 d .
C27 C 0.4530(3) 0.09220(19) 0.5020(2) 0.0370(10) Uani 1 1 d .
H27A H 0.4735 0.0560 0.4689 0.044 Uiso 1 1 calc R
H27B H 0.4668 0.0692 0.5639 0.044 Uiso 1 1 calc R
C16 C 0.6777(2) 0.19584(18) 0.5973(2) 0.0295(9) Uani 1 1 d .
C71 C 0.4950(3) 0.0843(2) 0.2882(2) 0.0435(11) Uani 1 1 d .
H71 H 0.4431 0.0697 0.2923 0.052 Uiso 1 1 calc R
C26 C 0.3513(3) 0.09770(18) 0.4446(2) 0.0301(9) Uani 1 1 d .
C15 C 0.7577(3) 0.1801(2) 0.6805(2) 0.0354(9) Uani 1 1 d .
H15 H 0.7609 0.1358 0.7157 0.042 Uiso 1 1 calc R
C2 C 0.4146(3) 0.2614(2) 0.5483(2) 0.0367(9) Uani 1 1 d .
H2A H 0.3630 0.2265 0.5255 0.044 Uiso 1 1 calc R
H2B H 0.4121 0.2953 0.5965 0.044 Uiso 1 1 calc R
C3 C 0.4612(2) 0.38135(19) 0.5036(2) 0.0383(10) Uani 1 1 d .
H3A H 0.5241 0.3691 0.5443 0.057 Uiso 1 1 calc R
H3B H 0.4378 0.4093 0.5402 0.057 Uiso 1 1 calc R
H3C H 0.4557 0.4127 0.4505 0.057 Uiso 1 1 calc R
C11 C 0.6707(3) 0.2641(2) 0.5440(2) 0.0313(9) Uani 1 1 d .
C17 C 0.6044(2) 0.13574(19) 0.5621(2) 0.0330(9) Uani 1 1 d .
H17A H 0.6094 0.1051 0.5129 0.040 Uiso 1 1 calc R
H17B H 0.6156 0.1013 0.6155 0.040 Uiso 1 1 calc R
C1 C 0.5015(2) 0.21504(19) 0.5936(2) 0.0350(9) Uani 1 1 d .
H1A H 0.5530 0.2501 0.6215 0.042 Uiso 1 1 calc R
H1B H 0.5025 0.1833 0.6452 0.042 Uiso 1 1 calc R
C22 C 0.2205(3) 0.12113(18) 0.2898(2) 0.0314(9) Uani 1 1 d .
C4 C 0.3128(2) 0.3297(2) 0.4033(2) 0.0369(9) Uani 1 1 d .
H4A H 0.2776 0.2835 0.3779 0.055 Uiso 1 1 calc R
H4B H 0.3086 0.3615 0.3511 0.055 Uiso 1 1 calc R
H4C H 0.2899 0.3579 0.4402 0.055 Uiso 1 1 calc R
C72 C 0.5325(3) 0.0319(2) 0.2513(2) 0.0521(12) Uani 1 1 d .
H72 H 0.5066 -0.0169 0.2316 0.063 Uiso 1 1 calc R
C21 C 0.3117(3) 0.13226(18) 0.3526(2) 0.0297(9) Uani 1 1 d .
C25 C 0.2982(3) 0.05989(19) 0.4771(2) 0.0348(9) Uani 1 1 d .
H25 H 0.3252 0.0388 0.5389 0.042 Uiso 1 1 calc R
C24 C 0.2054(3) 0.05259(19) 0.4195(3) 0.0365(9) Uani 1 1 d .
C31 C 0.7436(3) 0.3877(2) 0.5171(3) 0.0432(10) Uani 1 1 d .
C14 C 0.8329(3) 0.2280(2) 0.7130(3) 0.0431(10) Uani 1 1 d .
C23 C 0.1694(3) 0.08247(19) 0.3259(2) 0.0360(9) Uani 1 1 d .
H23 H 0.1075 0.0762 0.2853 0.043 Uiso 1 1 calc R
C54 C 0.1805(3) 0.2365(2) 0.1747(2) 0.0499(11) Uani 1 1 d .
H54A H 0.2423 0.2539 0.2098 0.075 Uiso 1 1 calc R
H54B H 0.1447 0.2602 0.2009 0.075 Uiso 1 1 calc R
H54C H 0.1566 0.2506 0.1079 0.075 Uiso 1 1 calc R
C75 C 0.6020(3) 0.1753(2) 0.3103(2) 0.0392(10) Uani 1 1 d .
H75 H 0.6270 0.2243 0.3308 0.047 Uiso 1 1 calc R
C12 C 0.7451(3) 0.3139(2) 0.5739(2) 0.0350(9) Uani 1 1 d .
C73 C 0.6082(3) 0.0523(3) 0.2440(3) 0.0565(13) Uani 1 1 d .
H73 H 0.6358 0.0174 0.2206 0.068 Uiso 1 1 calc R
C51 C 0.1774(3) 0.1472(2) 0.1832(2) 0.0395(10) Uani 1 1 d .
C74 C 0.6427(3) 0.1259(3) 0.2720(2) 0.0533(12) Uani 1 1 d .
H74 H 0.6927 0.1422 0.2652 0.064 Uiso 1 1 calc R
C41 C 0.9220(3) 0.2111(2) 0.8051(3) 0.0519(11) Uani 1 1 d .
C32 C 0.6741(3) 0.4453(2) 0.5146(3) 0.0618(13) Uani 1 1 d .
H32A H 0.6157 0.4206 0.4894 0.093 Uiso 1 1 calc R
H32B H 0.6706 0.4882 0.4741 0.093 Uiso 1 1 calc R
H32C H 0.6917 0.4636 0.5788 0.093 Uiso 1 1 calc R
C52 C 0.2304(3) 0.1097(2) 0.1355(3) 0.0604(13) Uani 1 1 d .
H52A H 0.2931 0.1249 0.1697 0.091 Uiso 1 1 calc R
H52B H 0.2051 0.1264 0.0696 0.091 Uiso 1 1 calc R
H52C H 0.2260 0.0543 0.1376 0.091 Uiso 1 1 calc R
C61 C 0.1472(3) 0.0132(2) 0.4586(3) 0.0437(10) Uani 1 1 d .
C43 C 0.9280(3) 0.2654(2) 0.8864(3) 0.0741(14) Uani 1 1 d .
H43A H 0.9832 0.2550 0.9445 0.111 Uiso 1 1 calc R
H43B H 0.8768 0.2565 0.8977 0.111 Uiso 1 1 calc R
H43C H 0.9278 0.3183 0.8675 0.111 Uiso 1 1 calc R
C42 C 0.9252(3) 0.1263(2) 0.8381(3) 0.0549(12) Uani 1 1 d .
H42A H 0.9811 0.1174 0.8959 0.082 Uiso 1 1 calc R
H42B H 0.9217 0.0919 0.7883 0.082 Uiso 1 1 calc R
H42C H 0.8749 0.1168 0.8507 0.082 Uiso 1 1 calc R
C13 C 0.8234(3) 0.2945(2) 0.6577(3) 0.0444(10) Uani 1 1 d .
H13 H 0.8729 0.3279 0.6785 0.053 Uiso 1 1 calc R
C53 C 0.0781(3) 0.1222(2) 0.1269(3) 0.0589(12) Uani 1 1 d .
H53A H 0.0536 0.1397 0.0613 0.088 Uiso 1 1 calc R
H53B H 0.0439 0.1446 0.1561 0.088 Uiso 1 1 calc R
H53C H 0.0743 0.0667 0.1281 0.088 Uiso 1 1 calc R
C62 C 0.1779(3) -0.0715(2) 0.4857(3) 0.0589(13) Uani 1 1 d .
H62A H 0.1408 -0.0959 0.5100 0.088 Uiso 1 1 calc R
H62B H 0.2403 -0.0725 0.5345 0.088 Uiso 1 1 calc R
H62C H 0.1716 -0.0988 0.4296 0.088 Uiso 1 1 calc R
C33 C 0.7151(3) 0.3671(2) 0.4101(3) 0.0673(14) Uani 1 1 d .
H33A H 0.7572 0.3303 0.4076 0.101 Uiso 1 1 calc R
H33B H 0.7154 0.4133 0.3760 0.101 Uiso 1 1 calc R
H33C H 0.6551 0.3452 0.3806 0.101 Uiso 1 1 calc R
C64 C 0.0466(3) 0.0120(2) 0.3859(3) 0.0649(13) Uani 1 1 d .
H64A H 0.0132 -0.0136 0.4138 0.097 Uiso 1 1 calc R
H64B H 0.0382 -0.0153 0.3290 0.097 Uiso 1 1 calc R
H64C H 0.0249 0.0642 0.3692 0.097 Uiso 1 1 calc R
C34 C 0.8349(3) 0.4270(3) 0.5572(3) 0.0804(16) Uani 1 1 d .
H34A H 0.8795 0.3907 0.5588 0.121 Uiso 1 1 calc R
H34B H 0.8523 0.4451 0.6214 0.121 Uiso 1 1 calc R
H34C H 0.8313 0.4701 0.5168 0.121 Uiso 1 1 calc R
C63 C 0.1601(3) 0.0572(3) 0.5500(3) 0.0758(15) Uani 1 1 d .
H63A H 0.1241 0.0332 0.5758 0.114 Uiso 1 1 calc R
H63B H 0.1413 0.1101 0.5336 0.114 Uiso 1 1 calc R
H63C H 0.2231 0.0558 0.5973 0.114 Uiso 1 1 calc R
C44 C 1.0033(3) 0.2240(3) 0.7876(3) 0.0888(18) Uani 1 1 d .
H44A H 1.0583 0.2133 0.8457 0.133 Uiso 1 1 calc R
H44B H 1.0040 0.2769 0.7688 0.133 Uiso 1 1 calc R
H44C H 0.9993 0.1902 0.7371 0.133 Uiso 1 1 calc R

loop_
_atom_site_aniso_label
_atom_site_aniso_U_11
_atom_site_aniso_U_22
_atom_site_aniso_U_33
_atom_site_aniso_U_23
_atom_site_aniso_U_13
_atom_site_aniso_U_12
Ti1 0.0413(4) 0.0181(3) 0.0287(3) 0.0020(3) 0.0227(3) 0.0038(3)
Cl1 0.0523(7) 0.0226(5) 0.0346(5) 0.0071(4) 0.0255(5) 0.0042(5)
O2 0.0447(17) 0.0196(12) 0.0316(12) 0.0018(10) 0.0220(12) -0.0042(12)
O1 0.0332(16) 0.0216(13) 0.0375(14) 0.0057(10) 0.0199(13) 0.0048(11)
N2 0.036(2) 0.0231(16) 0.0330(16) -0.0031(13) 0.0188(15) 0.0033(15)
N1 0.037(2) 0.0245(16) 0.0309(16) 0.0010(13) 0.0209(15) 0.0027(15)
N3 0.049(2) 0.0257(17) 0.0314(16) 0.0081(13) 0.0255(16) 0.0111(16)
C27 0.056(3) 0.021(2) 0.041(2) 0.0095(17) 0.029(2) -0.001(2)
C16 0.035(2) 0.0220(19) 0.039(2) 0.0047(17) 0.023(2) 0.0044(18)
C71 0.076(3) 0.027(2) 0.038(2) 0.0067(17) 0.036(2) 0.011(2)
C26 0.039(3) 0.0208(19) 0.034(2) 0.0040(16) 0.020(2) -0.0006(18)
C15 0.042(3) 0.031(2) 0.035(2) 0.0100(17) 0.020(2) 0.003(2)
C2 0.052(3) 0.038(2) 0.0315(19) -0.0017(18) 0.028(2) 0.001(2)
C3 0.044(3) 0.030(2) 0.042(2) -0.0098(17) 0.021(2) 0.0063(19)
C11 0.040(3) 0.0275(19) 0.034(2) 0.0017(17) 0.023(2) 0.0077(19)
C17 0.043(3) 0.027(2) 0.035(2) 0.0087(16) 0.023(2) 0.0078(19)
C1 0.047(3) 0.037(2) 0.030(2) 0.0036(16) 0.026(2) 0.0056(19)
C22 0.043(3) 0.0191(19) 0.032(2) -0.0009(15) 0.018(2) -0.0020(18)
C4 0.038(3) 0.035(2) 0.038(2) -0.0026(17) 0.018(2) 0.007(2)
C72 0.088(4) 0.032(2) 0.035(2) 0.0016(18) 0.027(3) 0.023(2)
C21 0.050(3) 0.0154(18) 0.031(2) -0.0009(15) 0.025(2) 0.0005(18)
C25 0.044(3) 0.031(2) 0.036(2) 0.0055(17) 0.024(2) 0.0029(19)
C24 0.045(3) 0.029(2) 0.042(2) 0.0012(18) 0.026(2) -0.004(2)
C31 0.040(3) 0.026(2) 0.064(3) 0.0115(19) 0.025(2) 0.003(2)
C14 0.043(3) 0.039(2) 0.045(2) 0.0058(19) 0.019(2) 0.004(2)
C23 0.038(3) 0.028(2) 0.043(2) -0.0025(17) 0.020(2) 0.0024(19)
C54 0.061(3) 0.039(2) 0.038(2) 0.0114(19) 0.013(2) -0.004(2)
C75 0.042(3) 0.046(2) 0.028(2) 0.0044(17) 0.015(2) 0.011(2)
C12 0.036(3) 0.026(2) 0.043(2) 0.0059(17) 0.018(2) 0.0039(19)
C73 0.073(4) 0.062(3) 0.032(2) 0.001(2) 0.022(3) 0.040(3)
C51 0.049(3) 0.035(2) 0.028(2) 0.0013(17) 0.012(2) -0.007(2)
C74 0.057(3) 0.070(3) 0.039(2) 0.000(2) 0.027(2) 0.027(3)
C41 0.046(3) 0.046(3) 0.045(3) 0.010(2) 0.006(2) -0.002(2)
C32 0.075(4) 0.034(2) 0.094(3) 0.011(2) 0.055(3) 0.007(2)
C52 0.089(4) 0.060(3) 0.035(2) -0.004(2) 0.031(2) -0.003(3)
C61 0.041(3) 0.048(3) 0.049(2) 0.010(2) 0.028(2) 0.004(2)
C43 0.081(4) 0.045(3) 0.064(3) 0.001(2) 0.008(3) -0.007(3)
C42 0.053(3) 0.049(3) 0.049(2) 0.008(2) 0.012(2) 0.005(2)
C13 0.047(3) 0.035(2) 0.053(3) 0.0065(19) 0.025(2) -0.001(2)
C53 0.060(3) 0.057(3) 0.040(2) 0.000(2) 0.006(2) -0.016(3)
C62 0.065(3) 0.058(3) 0.068(3) 0.022(2) 0.042(3) 0.000(3)
C33 0.105(4) 0.047(3) 0.073(3) 0.010(2) 0.061(3) -0.004(3)
C64 0.056(3) 0.072(3) 0.080(3) 0.024(3) 0.043(3) -0.001(3)
C34 0.053(4) 0.063(3) 0.105(4) 0.045(3) 0.019(3) -0.007(3)
C63 0.092(4) 0.086(4) 0.090(3) -0.022(3) 0.076(3) -0.021(3)
C44 0.042(3) 0.107(4) 0.097(4) 0.053(3) 0.015(3) 0.006(3)

loop_
_atom_type_symbol
_atom_type_description
_atom_type_scat_dispersion_real
_atom_type_scat_dispersion_imag
_atom_type_scat_source
C C 0.0033 0.0016 'International Tables Vol C Tables 4.2.6.8 and 6.1.1.4'
H H 0.0000 0.0000 'International Tables Vol C Tables 4.2.6.8 and 6.1.1.4'
N N 0.0061 0.0033 'International Tables Vol C Tables 4.2.6.8 and 6.1.1.4'
O O 0.0106 0.0060 'International Tables Vol C Tables 4.2.6.8 and 6.1.1.4'
Ti Ti 0.2776 0.4457 'International Tables Vol C Tables 4.2.6.8 and 6.1.1.4'
Cl Cl 0.1484 0.1585 'International Tables Vol C Tables 4.2.6.8 and 6.1.1.4'

loop_
_geom_angle_atom_site_label_1
_geom_angle_atom_site_label_2
_geom_angle_atom_site_label_3
_geom_angle
O2 Ti1 O1 166.25(9)
O2 Ti1 N3 84.95(11)
O1 Ti1 N3 89.01(10)
O2 Ti1 N1 86.12(10)
O1 Ti1 N1 82.20(10)
N3 Ti1 N1 95.76(10)
O2 Ti1 N2 90.85(10)
O1 Ti1 N2 94.00(10)
N3 Ti1 N2 173.49(10)
N1 Ti1 N2 78.96(9)
O2 Ti1 Cl1 97.61(7)
O1 Ti1 Cl1 95.16(7)
N3 Ti1 Cl1 94.54(7)
N1 Ti1 Cl1 169.31(7)
N2 Ti1 Cl1 90.94(7)
C21 O2 Ti1 140.1(2)
C11 O1 Ti1 143.1(2)
C4 N2 C3 108.0(3)
C4 N2 C2 108.9(3)
C3 N2 C2 109.4(2)
C4 N2 Ti1 113.39(18)
C3 N2 Ti1 109.45(19)
C2 N2 Ti1 107.65(19)
C1 N1 C17 109.4(3)
C1 N1 C27 111.7(2)
C17 N1 C27 104.3(3)
C1 N1 Ti1 106.93(19)
C17 N1 Ti1 111.42(17)
C27 N1 Ti1 113.07(19)
C75 N3 C71 116.4(3)
C75 N3 Ti1 120.4(2)
C71 N3 Ti1 123.2(2)
C26 C27 N1 119.5(3)
C26 C27 H27A 107.4
N1 C27 H27A 107.4
C26 C27 H27B 107.4
N1 C27 H27B 107.4
H27A C27 H27B 107.0
C15 C16 C11 119.7(3)
C15 C16 C17 118.0(3)
C11 C16 C17 122.1(3)
N3 C71 C72 123.9(4)
N3 C71 H71 118.0
C72 C71 H71 118.0
C25 C26 C21 120.4(4)
C25 C26 C27 119.2(3)
C21 C26 C27 119.8(3)
C14 C15 C16 122.4(3)
C14 C15 H15 118.8
C16 C15 H15 118.8
N2 C2 C1 111.0(3)
N2 C2 H2A 109.4
C1 C2 H2A 109.4
N2 C2 H2B 109.4
C1 C2 H2B 109.4
H2A C2 H2B 108.0
N2 C3 H3A 109.5
N2 C3 H3B 109.5
H3A C3 H3B 109.5
N2 C3 H3C 109.5
H3A C3 H3C 109.5
H3B C3 H3C 109.5
O1 C11 C12 122.4(3)
O1 C11 C16 117.7(3)
C12 C11 C16 119.9(3)
N1 C17 C16 116.3(3)
N1 C17 H17A 108.2
C16 C17 H17A 108.2
N1 C17 H17B 108.2
C16 C17 H17B 108.2
H17A C17 H17B 107.4
N1 C1 C2 111.3(3)
N1 C1 H1A 109.4
C2 C1 H1A 109.4
N1 C1 H1B 109.4
C2 C1 H1B 109.4
H1A C1 H1B 108.0
C21 C22 C23 116.9(3)
C21 C22 C51 122.0(3)
C23 C22 C51 121.0(3)
N2 C4 H4A 109.5
N2 C4 H4B 109.5
H4A C4 H4B 109.5
N2 C4 H4C 109.5
H4A C4 H4C 109.5
H4B C4 H4C 109.5
C73 C72 C71 119.1(4)
C73 C72 H72 120.5
C71 C72 H72 120.5
O2 C21 C22 122.4(3)
O2 C21 C26 117.4(3)
C22 C21 C26 120.2(3)
C26 C25 C24 121.2(3)
C26 C25 H25 119.4
C24 C25 H25 119.4
C25 C24 C23 116.9(3)
C25 C24 C61 120.2(3)
C23 C24 C61 122.9(4)
C34 C31 C32 109.0(3)
C34 C31 C12 112.9(3)
C32 C31 C12 111.2(3)
C34 C31 C33 107.0(3)
C32 C31 C33 106.1(3)
C12 C31 C33 110.3(3)
C15 C14 C13 116.2(4)
C15 C14 C41 122.8(3)
C13 C14 C41 121.0(4)
C22 C23 C24 124.0(4)
C22 C23 H23 118.0
C24 C23 H23 118.0
C51 C54 H54A 109.5
C51 C54 H54B 109.5
H54A C54 H54B 109.5
C51 C54 H54C 109.5
H54A C54 H54C 109.5
H54B C54 H54C 109.5
N3 C75 C74 122.9(4)
N3 C75 H75 118.6
C74 C75 H75 118.6
C13 C12 C11 117.4(3)
C13 C12 C31 119.8(3)
C11 C12 C31 122.7(3)
C72 C73 C74 118.3(4)
C72 C73 H73 120.8
C74 C73 H73 120.8
C53 C51 C52 108.2(3)
C53 C51 C22 111.9(3)
C52 C51 C22 108.6(3)
C53 C51 C54 107.6(3)
C52 C51 C54 109.0(3)
C22 C51 C54 111.5(3)
C73 C74 C75 119.3(4)
C73 C74 H74 120.3
C75 C74 H74 120.3
C44 C41 C14 110.6(3)
C44 C41 C42 107.8(4)
C14 C41 C42 111.2(3)
C44 C41 C43 109.8(4)
C14 C41 C43 108.7(3)
C42 C41 C43 108.6(3)
C31 C32 H32A 109.5
C31 C32 H32B 109.5
H32A C32 H32B 109.5
C31 C32 H32C 109.5
H32A C32 H32C 109.5
H32B C32 H32C 109.5
C51 C52 H52A 109.5
C51 C52 H52B 109.5
H52A C52 H52B 109.5
C51 C52 H52C 109.5
H52A C52 H52C 109.5
H52B C52 H52C 109.5
C64 C61 C24 112.8(3)
C64 C61 C62 107.5(3)
C24 C61 C62 110.0(3)
C64 C61 C63 109.2(3)
C24 C61 C63 108.3(3)
C62 C61 C63 109.0(3)
C41 C43 H43A 109.5
C41 C43 H43B 109.5
H43A C43 H43B 109.5
C41 C43 H43C 109.5
H43A C43 H43C 109.5
H43B C43 H43C 109.5
C41 C42 H42A 109.5
C41 C42 H42B 109.5
H42A C42 H42B 109.5
C41 C42 H42C 109.5
H42A C42 H42C 109.5
H42B C42 H42C 109.5
C12 C13 C14 124.4(4)
C12 C13 H13 117.8
C14 C13 H13 117.8
C51 C53 H53A 109.5
C51 C53 H53B 109.5
H53A C53 H53B 109.5
C51 C53 H53C 109.5
H53A C53 H53C 109.5
H53B C53 H53C 109.5
C61 C62 H62A 109.5
C61 C62 H62B 109.5
H62A C62 H62B 109.5
C61 C62 H62C 109.5
H62A C62 H62C 109.5
H62B C62 H62C 109.5
C31 C33 H33A 109.5
C31 C33 H33B 109.5
H33A C33 H33B 109.5
C31 C33 H33C 109.5
H33A C33 H33C 109.5
H33B C33 H33C 109.5
C61 C64 H64A 109.5
C61 C64 H64B 109.5
H64A C64 H64B 109.5
C61 C64 H64C 109.5
H64A C64 H64C 109.5
H64B C64 H64C 109.5
C31 C34 H34A 109.5
C31 C34 H34B 109.5
H34A C34 H34B 109.5
C31 C34 H34C 109.5
H34A C34 H34C 109.5
H34B C34 H34C 109.5
C61 C63 H63A 109.5
C61 C63 H63B 109.5
H63A C63 H63B 109.5
C61 C63 H63C 109.5
H63A C63 H63C 109.5
H63B C63 H63C 109.5
C41 C44 H44A 109.5
C41 C44 H44B 109.5
H44A C44 H44B 109.5
C41 C44 H44C 109.5
H44A C44 H44C 109.5
H44B C44 H44C 109.5

loop_
_geom_bond_atom_site_label_1
_geom_bond_atom_site_label_2
_geom_bond_distance
Ti1 O2 1.898(2)
Ti1 O1 1.904(2)
Ti1 N3 2.245(3)
Ti1 N1 2.259(3)
Ti1 N2 2.296(2)
Ti1 Cl1 2.4166(11)
O2 C21 1.340(4)
O1 C11 1.351(4)
N2 C4 1.478(4)
N2 C3 1.482(4)
N2 C2 1.489(4)
N1 C1 1.478(4)
N1 C17 1.481(4)
N1 C27 1.511(4)
N3 C75 1.329(4)
N3 C71 1.348(4)
C27 C26 1.503(5)
C27 H27A 0.9700
C27 H27B 0.9700
C16 C15 1.387(5)
C16 C11 1.416(4)
C16 C17 1.496(4)
C71 C72 1.369(5)
C71 H71 0.9300
C26 C25 1.371(4)
C26 C21 1.408(4)
C15 C14 1.382(5)
C15 H15 0.9300
C2 C1 1.508(4)
C2 H2A 0.9700
C2 H2B 0.9700
C3 H3A 0.9600
C3 H3B 0.9600
C3 H3C 0.9600
C11 C12 1.397(5)
C17 H17A 0.9700
C17 H17B 0.9700
C1 H1A 0.9700
C1 H1B 0.9700
C22 C21 1.382(5)
C22 C23 1.392(4)
C22 C51 1.544(4)
C4 H4A 0.9600
C4 H4B 0.9600
C4 H4C 0.9600
C72 C73 1.363(6)
C72 H72 0.9300
C25 C24 1.382(5)
C25 H25 0.9300
C24 C23 1.398(4)
C24 C61 1.526(5)
C31 C34 1.506(5)
C31 C32 1.512(5)
C31 C12 1.546(5)
C31 C33 1.555(5)
C14 C13 1.401(5)
C14 C41 1.539(5)
C23 H23 0.9300
C54 C51 1.548(5)
C54 H54A 0.9600
C54 H54B 0.9600
C54 H54C 0.9600
C75 C74 1.387(5)
C75 H75 0.9300
C12 C13 1.391(5)
C73 C74 1.379(5)
C73 H73 0.9300
C51 C53 1.527(5)
C51 C52 1.540(5)
C74 H74 0.9300
C41 C44 1.518(5)
C41 C42 1.544(5)
C41 C43 1.546(5)
C32 H32A 0.9600
C32 H32B 0.9600
C32 H32C 0.9600
C52 H52A 0.9600
C52 H52B 0.9600
C52 H52C 0.9600
C61 C64 1.522(5)
C61 C62 1.541(5)
C61 C63 1.543(5)
C43 H43A 0.9600
C43 H43B 0.9600
C43 H43C 0.9600
C42 H42A 0.9600
C42 H42B 0.9600
C42 H42C 0.9600
C13 H13 0.9300
C53 H53A 0.9600
C53 H53B 0.9600
C53 H53C 0.9600
C62 H62A 0.9600
C62 H62B 0.9600
C62 H62C 0.9600
C33 H33A 0.9600
C33 H33B 0.9600
C33 H33C 0.9600
C64 H64A 0.9600
C64 H64B 0.9600
C64 H64C 0.9600
C34 H34A 0.9600
C34 H34B 0.9600
C34 H34C 0.9600
C63 H63A 0.9600
C63 H63B 0.9600
C63 H63C 0.9600
C44 H44A 0.9600
C44 H44B 0.9600
C44 H44C 0.9600

loop_
_geom_torsion_atom_site_label_1
_geom_torsion_atom_site_label_2
_geom_torsion_atom_site_label_3
_geom_torsion_atom_site_label_4
_geom_torsion
O1 Ti1 O2 C21 58.5(5)
N3 Ti1 O2 C21 122.8(3)
N1 Ti1 O2 C21 26.6(3)
N2 Ti1 O2 C21 -52.2(3)
Cl1 Ti1 O2 C21 -143.3(3)
O2 Ti1 O1 C11 -15.8(6)
N3 Ti1 O1 C11 -79.6(3)
N1 Ti1 O1 C11 16.3(3)
N2 Ti1 O1 C11 94.6(3)
Cl1 Ti1 O1 C11 -174.1(3)
O2 Ti1 N2 C4 -44.0(2)
O1 Ti1 N2 C4 148.9(2)
N3 Ti1 N2 C4 -93.7(10)
N1 Ti1 N2 C4 -129.9(2)
Cl1 Ti1 N2 C4 53.6(2)
O2 Ti1 N2 C3 -164.6(2)
O1 Ti1 N2 C3 28.2(2)
N3 Ti1 N2 C3 145.6(9)
N1 Ti1 N2 C3 109.5(2)
Cl1 Ti1 N2 C3 -67.0(2)
O2 Ti1 N2 C2 76.5(2)
O1 Ti1 N2 C2 -90.6(2)
N3 Ti1 N2 C2 26.8(11)
N1 Ti1 N2 C2 -9.4(2)
Cl1 Ti1 N2 C2 174.1(2)
O2 Ti1 N1 C1 -110.2(2)
O1 Ti1 N1 C1 77.0(2)
N3 Ti1 N1 C1 165.2(2)
N2 Ti1 N1 C1 -18.6(2)
Cl1 Ti1 N1 C1 0.7(6)
O2 Ti1 N1 C17 130.2(2)
O1 Ti1 N1 C17 -42.5(2)
N3 Ti1 N1 C17 45.7(2)
N2 Ti1 N1 C17 -138.1(2)
Cl1 Ti1 N1 C17 -118.8(4)
O2 Ti1 N1 C27 13.1(2)
O1 Ti1 N1 C27 -159.6(2)
N3 Ti1 N1 C27 -71.4(2)
N2 Ti1 N1 C27 104.8(2)
Cl1 Ti1 N1 C27 124.1(4)
O2 Ti1 N3 C75 163.3(3)
O1 Ti1 N3 C75 -29.1(3)
N1 Ti1 N3 C75 -111.1(3)
N2 Ti1 N3 C75 -146.7(9)
Cl1 Ti1 N3 C75 66.0(2)
O2 Ti1 N3 C71 -19.9(3)
O1 Ti1 N3 C71 147.7(3)
N1 Ti1 N3 C71 65.6(3)
N2 Ti1 N3 C71 30.1(11)
Cl1 Ti1 N3 C71 -117.2(3)
C1 N1 C27 C26 72.4(3)
C17 N1 C27 C26 -169.5(3)
Ti1 N1 C27 C26 -48.3(3)
C75 N3 C71 C72 1.3(5)
Ti1 N3 C71 C72 -175.6(3)
N1 C27 C26 C25 -133.9(3)
N1 C27 C26 C21 54.7(4)
C11 C16 C15 C14 -1.6(5)
C17 C16 C15 C14 172.9(3)
C4 N2 C2 C1 159.6(3)
C3 N2 C2 C1 -82.6(3)
Ti1 N2 C2 C1 36.3(3)
Ti1 O1 C11 C12 179.5(2)
Ti1 O1 C11 C16 -0.1(5)
C15 C16 C11 O1 -178.5(3)
C17 C16 C11 O1 7.2(4)
C15 C16 C11 C12 1.9(5)
C17 C16 C11 C12 -172.4(3)
C1 N1 C17 C16 -55.0(3)
C27 N1 C17 C16 -174.7(3)
Ti1 N1 C17 C16 63.0(3)
C15 C16 C17 N1 141.6(3)
C11 C16 C17 N1 -44.1(4)
C17 N1 C1 C2 165.9(3)
C27 N1 C1 C2 -79.1(3)
Ti1 N1 C1 C2 45.1(3)
N2 C2 C1 N1 -56.9(4)
N3 C71 C72 C73 -0.5(6)
Ti1 O2 C21 C22 151.4(3)
Ti1 O2 C21 C26 -29.2(5)
C23 C22 C21 O2 -173.5(3)
C51 C22 C21 O2 8.8(5)
C23 C22 C21 C26 7.1(5)
C51 C22 C21 C26 -170.6(3)
C25 C26 C21 O2 173.3(3)
C27 C26 C21 O2 -15.4(4)
C25 C26 C21 C22 -7.2(5)
C27 C26 C21 C22 164.1(3)
C21 C26 C25 C24 2.1(5)
C27 C26 C25 C24 -169.3(3)
C26 C25 C24 C23 2.7(5)
C26 C25 C24 C61 -177.4(3)
C16 C15 C14 C13 1.0(5)
C16 C15 C14 C41 -179.9(3)
C21 C22 C23 C24 -2.3(5)
C51 C22 C23 C24 175.4(3)
C25 C24 C23 C22 -2.6(5)
C61 C24 C23 C22 177.5(3)
C71 N3 C75 C74 0.0(5)
Ti1 N3 C75 C74 177.0(3)
O1 C11 C12 C13 178.9(3)
C16 C11 C12 C13 -1.5(5)
O1 C11 C12 C31 -2.1(5)
C16 C11 C12 C31 177.5(3)
C34 C31 C12 C13 5.6(5)
C32 C31 C12 C13 -117.3(4)
C33 C31 C12 C13 125.2(4)
C34 C31 C12 C11 -173.4(3)
C32 C31 C12 C11 63.7(5)
C33 C31 C12 C11 -53.8(4)
C71 C72 C73 C74 -1.5(6)
C21 C22 C51 C53 175.1(3)
C23 C22 C51 C53 -2.5(5)
C21 C22 C51 C52 55.7(4)
C23 C22 C51 C52 -121.8(4)
C21 C22 C51 C54 -64.4(4)
C23 C22 C51 C54 118.0(4)
C72 C73 C74 C75 2.7(6)
N3 C75 C74 C73 -2.0(6)
C15 C14 C41 C44 135.4(4)
C13 C14 C41 C44 -45.5(5)
C15 C14 C41 C42 15.7(5)
C13 C14 C41 C42 -165.3(3)
C15 C14 C41 C43 -103.9(4)
C13 C14 C41 C43 75.2(4)
C25 C24 C61 C64 178.8(3)
C23 C24 C61 C64 -1.3(5)
C25 C24 C61 C62 -61.3(4)
C23 C24 C61 C62 118.6(4)
C25 C24 C61 C63 57.8(4)
C23 C24 C61 C63 -122.3(4)
C11 C12 C13 C14 1.0(5)
C31 C12 C13 C14 -178.1(3)
C15 C14 C13 C12 -0.7(5)
C41 C14 C13 C12 -179.8(3)
